data_7122440
loop_
_publ_author_name
'Frogley, Benjamin J.'
'Hill, Anthony F.'

_publ_section_title
;
 Alkynylbis(alkylidynyl)phosphines: {L<sub>n</sub>M[triple bond, length as
 m-dash]C}<sub>2</sub>PC[triple bond, length as m-dash]CR.
;
_journal_issue 87
_journal_name_full 'Chemical communications (Cambridge, England)'
_journal_page_first 12373
_journal_page_last 12376
_journal_paper_doi 10.1039/c8cc07166g
_journal_volume 54
_journal_year 2018
_chemical_formula_moiety 'C29 H36 B N6 O2 P Si W'
_chemical_formula_sum 'C29 H36 B N6 O2 P Si W'
_chemical_formula_weight 754.36
_space_group_crystal_system orthorhombic
_space_group_IT_number 33
_space_group_name_Hall 'P 2c -2n'
_space_group_name_H-M_alt 'P n a 21'
_symmetry_space_group_name_Hall 'P 2c -2n'
_symmetry_space_group_name_H-M 'P n a 21'
_atom_sites_solution_hydrogens geom
_audit_creation_method SHELXL-2016/6
_audit_update_record
;
2018-06-27 deposited with the CCDC.
2018-10-11 downloaded from the CCDC.
;
_cell_angle_alpha 90
_cell_angle_beta 90
_cell_angle_gamma 90
_cell_formula_units_Z 4
_cell_length_a 17.0998(2)
_cell_length_b 10.5256(2)
_cell_length_c 17.8373(3)
_cell_measurement_reflns_used 26329
_cell_measurement_temperature 150.0(1)
_cell_measurement_theta_max 29.4640
_cell_measurement_theta_min 3.7930
_cell_volume 3210.46(9)
_computing_cell_refinement 'CrysAlisPro 1.171.38.46 (Rigaku OD, 2015)'
_computing_data_collection 'CrysAlisPro 1.171.38.46 (Rigaku OD, 2015)'
_computing_data_reduction 'CrysAlisPro 1.171.38.46 (Rigaku OD, 2015)'
_computing_structure_refinement 'SHELXL-2016/6 (Sheldrick, 2016)'
_computing_structure_solution 'SHELXS-2016/6 (Sheldrick, 2016)'
_diffrn_ambient_temperature 150.0(1)
_diffrn_detector_area_resol_mean 10.3744
_diffrn_measured_fraction_theta_full 0.998
_diffrn_measured_fraction_theta_max 0.944
_diffrn_measurement_device_type 'New Xcalibur, Atlas'
_diffrn_measurement_method '\w scans'
_diffrn_radiation_type MoK\a
_diffrn_radiation_wavelength 0.71073
_diffrn_reflns_av_R_equivalents 0.0387
_diffrn_reflns_av_unetI/netI 0.0312
_diffrn_reflns_Laue_measured_fraction_full 0.998
_diffrn_reflns_Laue_measured_fraction_max 0.944
_diffrn_reflns_limit_h_max 23
_diffrn_reflns_limit_h_min -22
_diffrn_reflns_limit_k_max 14
_diffrn_reflns_limit_k_min -13
_diffrn_reflns_limit_l_max 24
_diffrn_reflns_limit_l_min -25
_diffrn_reflns_number 55398
_diffrn_reflns_point_group_measured_fraction_full 0.998
_diffrn_reflns_point_group_measured_fraction_max 0.899
_diffrn_reflns_theta_full 25.242
_diffrn_reflns_theta_max 30.095
_diffrn_reflns_theta_min 3.222
_diffrn_source 'fine-focus sealed X-ray tube'
_exptl_absorpt_coefficient_mu 3.721
_exptl_absorpt_correction_T_max 1.00000
_exptl_absorpt_correction_T_min 0.85773
_exptl_absorpt_correction_type multi-scan
_exptl_absorpt_process_details
;
CrysAlisPro 1.171.38.46 (Rigaku Oxford Diffraction, 2015)
Empirical absorption correction using spherical harmonics,
 implemented in SCALE3 ABSPACK scaling algorithm.
;
_exptl_crystal_colour yellow
_exptl_crystal_density_diffrn 1.561
_exptl_crystal_description plate
_exptl_crystal_F_000 1504
_exptl_crystal_size_max 0.202
_exptl_crystal_size_mid 0.158
_exptl_crystal_size_min 0.067
_refine_diff_density_max 0.777
_refine_diff_density_min -0.717
_refine_diff_density_rms 0.107
_refine_ls_abs_structure_details
;
 Flack x determined using 3219 quotients [(I+)-(I-)]/[(I+)+(I-)]
 (Parsons, Flack and Wagner, Acta Cryst. B69 (2013) 249-259).
;
_refine_ls_abs_structure_Flack -0.027(3)
_refine_ls_extinction_method none
_refine_ls_goodness_of_fit_ref 1.074
_refine_ls_hydrogen_treatment constr
_refine_ls_matrix_type full
_refine_ls_number_parameters 376
_refine_ls_number_reflns 8485
_refine_ls_number_restraints 1
_refine_ls_restrained_S_all 1.074
_refine_ls_R_factor_all 0.0326
_refine_ls_R_factor_gt 0.0235
_refine_ls_shift/su_max 0.003
_refine_ls_shift/su_mean 0.000
_refine_ls_structure_factor_coef Fsqd
_refine_ls_weighting_details 'w=1/[\s^2^(Fo^2^)+(0.0164P)^2^+1.7965P] where P=(Fo^2^+2Fc^2^)/3'
_refine_ls_weighting_scheme calc
_refine_ls_wR_factor_gt 0.0425
_refine_ls_wR_factor_ref 0.0467
_reflns_Friedel_coverage 0.851
_reflns_Friedel_fraction_full 0.998
_reflns_Friedel_fraction_max 0.852
_reflns_number_gt 7525
_reflns_number_total 8485
_reflns_threshold_expression 'I > 2\s(I)'
_cod_data_source_file c8cc07166g2.cif
_cod_data_source_block Compound_2b
_cod_depositor_comments 'Adding full bibliography for 7122430--7122440.cif.'
_cod_database_code 7122440
_shelx_shelxl_version_number 2016/6
_shelx_space_group_comment
;
The symmetry employed for this shelxl refinement is uniquely defined
by the following loop, which should always be used as a source of
symmetry information in preference to the above space-group names.
They are only intended as comments.
;

loop_
_space_group_symop_operation_xyz
'x, y, z'
'-x, -y, z+1/2'
'x+1/2, -y+1/2, z'
'-x+1/2, y+1/2, z+1/2'

loop_
_atom_site_label
_atom_site_type_symbol
_atom_site_fract_x
_atom_site_fract_y
_atom_site_fract_z
_atom_site_U_iso_or_equiv
_atom_site_adp_type
_atom_site_occupancy
_atom_site_site_symmetry_order
_atom_site_calc_flag
_atom_site_refinement_flags_posn
_atom_site_refinement_flags_adp
W W 0.73949(2) 0.19581(2) -0.00278(2) 0.01890(5) Uani 1 1 d . .
P P 0.87076(7) 0.06801(11) 0.13140(7) 0.0234(2) Uani 1 1 d . .
Si Si 0.97636(9) 0.42403(15) 0.26510(9) 0.0310(3) Uani 1 1 d . .
C2 C 0.7068(3) 0.0160(5) 0.0110(3) 0.0282(12) Uani 1 1 d . .
N1 N 0.6226(2) 0.2368(4) -0.06018(19) 0.0212(8) Uani 1 1 d . .
N5 N 0.76179(19) 0.3970(4) -0.0296(2) 0.0217(8) Uani 1 1 d . .
C1 C 0.8217(2) 0.1461(4) 0.0556(2) 0.0222(9) Uani 1 1 d . .
C4 C 0.9210(3) 0.1958(4) 0.1740(3) 0.0265(10) Uani 1 1 d . .
C9 C 0.9496(2) -0.0198(4) 0.0851(3) 0.0247(10) Uani 1 1 d . .
C5 C 0.9468(3) 0.2849(5) 0.2083(3) 0.0311(11) Uani 1 1 d . .
O2 O 0.6643(2) 0.2450(4) 0.1548(2) 0.0441(9) Uani 1 1 d . .
C14 C 0.9339(3) -0.1447(5) 0.0647(3) 0.0336(11) Uani 1 1 d . .
H51 H 0.885146 -0.179719 0.075004 0.040 Uiso 1 1 calc R U
C13 C 0.9896(3) -0.2163(5) 0.0297(3) 0.0438(14) Uani 1 1 d . .
H52 H 0.978585 -0.299756 0.016302 0.053 Uiso 1 1 calc R U
C10 C 1.0222(3) 0.0295(5) 0.0702(3) 0.0390(13) Uani 1 1 d . .
H53 H 1.034034 0.112029 0.085066 0.047 Uiso 1 1 calc R U
N4 N 0.75509(19) 0.2496(4) -0.1751(2) 0.0214(8) Uani 1 1 d . .
C41 C 0.7892(2) 0.4952(4) 0.0108(3) 0.0263(12) Uani 1 1 d . .
N6 N 0.7396(2) 0.4468(4) -0.0977(2) 0.0228(8) Uani 1 1 d . .
N3 N 0.7786(2) 0.1676(3) -0.1196(2) 0.0205(8) Uani 1 1 d . .
N2 N 0.6231(2) 0.3100(3) -0.1241(2) 0.0200(8) Uani 1 1 d . .
C38 C 0.5498(2) 0.3219(4) -0.1507(3) 0.0249(10) Uani 1 1 d . .
C33 C 0.7817(3) 0.2074(4) -0.2421(3) 0.0249(10) Uani 1 1 d . .
C35 C 0.5224(3) 0.1202(5) 0.0145(2) 0.0317(12) Uani 1 1 d . .
H14A H 0.543890 0.036783 0.007433 0.048 Uiso 1 1 calc R U
H14B H 0.466379 0.115151 0.015444 0.048 Uiso 1 1 calc R U
H14C H 0.540816 0.154504 0.061191 0.048 Uiso 1 1 calc R U
C36 C 0.5475(3) 0.2041(4) -0.0481(3) 0.0240(10) Uani 1 1 d . .
C37 C 0.5009(2) 0.2553(4) -0.1034(3) 0.0285(11) Uani 1 1 d . .
H16 H 0.446988 0.246652 -0.107881 0.034 Uiso 1 1 calc R U
C43 C 0.7519(3) 0.5738(5) -0.0985(3) 0.0275(10) Uani 1 1 d . .
C40 C 0.8169(3) 0.4780(5) 0.0904(3) 0.0303(11) Uani 1 1 d . .
H9A H 0.772591 0.467679 0.122887 0.045 Uiso 1 1 calc R U
H9B H 0.846280 0.551307 0.105608 0.045 Uiso 1 1 calc R U
H9C H 0.849529 0.403898 0.093432 0.045 Uiso 1 1 calc R U
C31 C 0.8196(2) 0.0748(5) -0.1531(3) 0.0248(10) Uani 1 1 d . .
O1 O 0.6899(2) -0.0877(3) 0.0217(2) 0.0467(11) Uani 1 1 d . .
C44 C 0.7313(3) 0.6548(5) -0.1637(3) 0.0409(14) Uani 1 1 d . .
H13A H 0.758557 0.625161 -0.207326 0.061 Uiso 1 1 calc R U
H13B H 0.746001 0.741110 -0.153493 0.061 Uiso 1 1 calc R U
H13C H 0.675929 0.650521 -0.172314 0.061 Uiso 1 1 calc R U
C42 C 0.7841(3) 0.6057(5) -0.0303(3) 0.0301(11) Uani 1 1 d . .
H11 H 0.799483 0.686350 -0.014896 0.036 Uiso 1 1 calc R U
B B 0.7005(3) 0.3622(5) -0.1565(3) 0.0206(10) Uani 1 1 d . .
H0 H 0.689982 0.411520 -0.201956 0.025 Uiso 1 1 calc R U
C32 C 0.8226(3) 0.0979(5) -0.2294(3) 0.0278(10) Uani 1 1 d . .
H6 H 0.847753 0.048426 -0.265272 0.033 Uiso 1 1 calc R U
C30 C 0.8573(3) -0.0298(5) -0.1096(3) 0.0315(11) Uani 1 1 d . .
H4A H 0.898905 0.004310 -0.079679 0.047 Uiso 1 1 calc R U
H4B H 0.877952 -0.091941 -0.143670 0.047 Uiso 1 1 calc R U
H4C H 0.819153 -0.069064 -0.077605 0.047 Uiso 1 1 calc R U
C12 C 1.0622(3) -0.1654(5) 0.0141(4) 0.0515(18) Uani 1 1 d . .
H57 H 1.100125 -0.214494 -0.009524 0.062 Uiso 1 1 calc R U
C34 C 0.7666(3) 0.2755(6) -0.3138(3) 0.0357(12) Uani 1 1 d . .
H8A H 0.712073 0.269841 -0.326034 0.054 Uiso 1 1 calc R U
H8B H 0.796965 0.237430 -0.353154 0.054 Uiso 1 1 calc R U
H8C H 0.781155 0.363163 -0.308547 0.054 Uiso 1 1 calc R U
C6 C 1.0257(4) 0.5426(6) 0.2041(4) 0.059(2) Uani 1 1 d . .
H59A H 0.989987 0.571141 0.166162 0.089 Uiso 1 1 calc R U
H59B H 1.042231 0.613737 0.233867 0.089 Uiso 1 1 calc R U
H59C H 1.070477 0.504279 0.180771 0.089 Uiso 1 1 calc R U
C7 C 0.8854(3) 0.4881(6) 0.3040(4) 0.0481(15) Uani 1 1 d . .
H58A H 0.851918 0.515143 0.263826 0.072 Uiso 1 1 calc R U
H58B H 0.859501 0.423499 0.332724 0.072 Uiso 1 1 calc R U
H58C H 0.897119 0.559227 0.335727 0.072 Uiso 1 1 calc R U
C11 C 1.0779(3) -0.0419(6) 0.0335(4) 0.0543(17) Uani 1 1 d . .
H56 H 1.126232 -0.006362 0.021995 0.065 Uiso 1 1 calc R U
C8 C 1.0445(4) 0.3696(7) 0.3375(4) 0.0626(19) Uani 1 1 d . .
H60A H 1.090968 0.337077 0.314191 0.094 Uiso 1 1 calc R U
H60B H 1.057908 0.439458 0.369597 0.094 Uiso 1 1 calc R U
H60C H 1.020290 0.303730 0.366594 0.094 Uiso 1 1 calc R U
C3 C 0.6904(3) 0.2301(5) 0.0968(3) 0.0274(10) Uani 1 1 d . .
C39 C 0.5314(3) 0.3950(6) -0.2202(3) 0.0404(14) Uani 1 1 d . .
H18A H 0.540203 0.483797 -0.211493 0.061 Uiso 1 1 calc R U
H18B H 0.477645 0.381595 -0.233643 0.061 Uiso 1 1 calc R U
H18C H 0.564495 0.366422 -0.260327 0.061 Uiso 1 1 calc R U

loop_
_atom_site_aniso_label
_atom_site_aniso_U_11
_atom_site_aniso_U_22
_atom_site_aniso_U_33
_atom_site_aniso_U_23
_atom_site_aniso_U_13
_atom_site_aniso_U_12
W 0.01998(7) 0.01821(7) 0.01850(7) 0.00109(13) -0.00125(18) -0.00082(5)
P 0.0244(6) 0.0245(7) 0.0214(6) 0.0016(5) -0.0014(5) -0.0002(5)
Si 0.0293(7) 0.0328(8) 0.0309(8) -0.0060(7) -0.0045(6) 0.0012(6)
C2 0.028(2) 0.031(3) 0.025(3) 0.003(2) -0.0039(19) -0.0036(17)
N1 0.0239(19) 0.022(2) 0.0182(19) 0.0021(15) 0.0014(15) -0.0041(15)
N5 0.0202(16) 0.022(2) 0.0233(19) 0.0010(14) -0.0084(13) -0.0037(14)
C1 0.021(2) 0.024(2) 0.022(2) -0.0001(18) -0.0026(18) -0.0003(17)
C4 0.027(2) 0.030(3) 0.022(2) 0.003(2) -0.0015(18) 0.001(2)
C9 0.026(2) 0.027(3) 0.021(2) 0.0048(19) -0.0006(18) 0.0032(18)
C5 0.030(2) 0.036(3) 0.027(3) -0.004(2) -0.002(2) 0.004(2)
O2 0.042(2) 0.063(3) 0.028(2) -0.0009(19) 0.0108(17) 0.003(2)
C14 0.038(3) 0.031(3) 0.032(3) -0.003(2) 0.004(2) -0.004(2)
C13 0.063(4) 0.023(3) 0.045(3) -0.002(2) 0.004(3) 0.006(2)
C10 0.031(3) 0.025(3) 0.061(4) 0.000(3) 0.007(2) 0.000(2)
N4 0.0206(18) 0.024(2) 0.0195(19) 0.0032(16) -0.0014(14) -0.0023(15)
C41 0.0192(17) 0.027(2) 0.033(4) -0.004(2) 0.0021(19) 0.0002(15)
N6 0.0206(18) 0.020(2) 0.027(2) 0.0057(16) 0.0006(15) -0.0025(14)
N3 0.0188(17) 0.020(2) 0.023(2) 0.0001(15) -0.0021(15) -0.0001(14)
N2 0.0176(17) 0.022(2) 0.0207(19) 0.0026(15) -0.0003(14) 0.0002(14)
C38 0.019(2) 0.029(3) 0.027(2) 0.004(2) 0.0013(18) 0.0023(17)
C33 0.019(2) 0.034(3) 0.022(2) 0.000(2) 0.0012(18) -0.0053(18)
C35 0.027(2) 0.039(3) 0.029(3) 0.008(2) 0.0036(18) -0.0061(19)
C36 0.023(2) 0.026(3) 0.023(2) -0.0034(19) 0.0053(18) -0.0008(19)
C37 0.018(2) 0.032(3) 0.036(3) 0.002(2) 0.0020(19) 0.0003(19)
C43 0.029(2) 0.021(2) 0.033(3) 0.008(2) -0.0003(19) -0.0043(18)
C40 0.034(3) 0.025(3) 0.032(3) -0.006(2) -0.007(2) 0.000(2)
C31 0.017(2) 0.028(3) 0.030(3) -0.004(2) -0.0050(19) -0.0023(18)
O1 0.056(2) 0.030(2) 0.053(3) 0.0077(17) -0.0079(17) -0.0116(17)
C44 0.051(3) 0.023(3) 0.049(4) 0.014(2) -0.014(3) -0.009(2)
C42 0.030(2) 0.022(2) 0.039(3) -0.0033(19) -0.0022(19) -0.0058(19)
B 0.020(2) 0.024(3) 0.018(2) 0.004(2) 0.0001(19) -0.0012(19)
C32 0.023(2) 0.036(3) 0.025(2) -0.006(2) 0.0006(18) 0.000(2)
C30 0.037(3) 0.025(3) 0.032(3) -0.002(2) -0.001(2) 0.007(2)
C12 0.048(3) 0.042(3) 0.064(5) 0.003(3) 0.014(3) 0.023(2)
C34 0.037(3) 0.048(3) 0.022(3) 0.000(2) 0.001(2) 0.004(2)
C6 0.084(5) 0.043(4) 0.051(4) -0.003(3) 0.006(4) -0.024(4)
C7 0.034(3) 0.043(3) 0.067(4) -0.028(3) -0.004(3) 0.005(2)
C11 0.028(3) 0.047(4) 0.087(5) 0.005(3) 0.016(3) 0.003(2)
C8 0.064(4) 0.072(5) 0.052(4) -0.006(4) -0.029(3) 0.011(4)
C3 0.027(2) 0.029(3) 0.027(3) 0.003(2) -0.001(2) 0.0024(19)
C39 0.023(2) 0.057(4) 0.041(3) 0.022(3) -0.006(2) -0.001(2)

loop_
_atom_type_symbol
_atom_type_description
_atom_type_scat_dispersion_real
_atom_type_scat_dispersion_imag
_atom_type_scat_source
C C 0.0033 0.0016 'International Tables Vol C Tables 4.2.6.8 and 6.1.1.4'
H H 0.0000 0.0000 'International Tables Vol C Tables 4.2.6.8 and 6.1.1.4'
N N 0.0061 0.0033 'International Tables Vol C Tables 4.2.6.8 and 6.1.1.4'
O O 0.0106 0.0060 'International Tables Vol C Tables 4.2.6.8 and 6.1.1.4'
Si Si 0.0817 0.0704 'International Tables Vol C Tables 4.2.6.8 and 6.1.1.4'
P P 0.1023 0.0942 'International Tables Vol C Tables 4.2.6.8 and 6.1.1.4'
W W -0.8490 6.8722 'International Tables Vol C Tables 4.2.6.8 and 6.1.1.4'
B B 0.0013 0.0007 'International Tables Vol C Tables 4.2.6.8 and 6.1.1.4'

loop_
_geom_angle_atom_site_label_1
_geom_angle_atom_site_label_2
_geom_angle_atom_site_label_3
_geom_angle
C1 W C2 82.74(19)
C1 W C3 82.44(19)
C2 W C3 86.8(2)
C1 W N5 105.39(16)
C2 W N5 171.79(16)
C3 W N5 95.27(17)
C1 W N3 105.46(16)
C2 W N3 94.23(17)
C3 W N3 172.10(16)
N5 W N3 82.67(13)
C1 W N1 169.20(16)
C2 W N1 89.37(16)
C3 W N1 89.78(16)
N5 W N1 82.70(13)
N3 W N1 82.40(13)
C4 P C1 101.7(2)
C4 P C9 102.7(2)
C1 P C9 103.6(2)
C8 Si C7 112.9(3)
C8 Si C5 108.2(3)
C7 Si C5 105.5(2)
C8 Si C6 109.5(3)
C7 Si C6 111.1(3)
C5 Si C6 109.6(3)
O1 C2 W 177.0(4)
C36 N1 N2 106.3(3)
C36 N1 W 135.5(3)
N2 N1 W 118.1(3)
C41 N5 N6 106.0(4)
C41 N5 W 133.1(3)
N6 N5 W 120.6(3)
P C1 W 157.3(3)
C5 C4 P 171.8(4)
C10 C9 C14 118.8(5)
C10 C9 P 124.2(4)
C14 C9 P 117.0(3)
C4 C5 Si 174.1(4)
C13 C14 C9 120.5(5)
C14 C13 C12 120.4(5)
C9 C10 C11 120.7(5)
C33 N4 N3 109.4(4)
C33 N4 B 130.1(4)
N3 N4 B 120.3(3)
N5 C41 C42 110.1(4)
N5 C41 C40 121.4(4)
C42 C41 C40 128.5(4)
C43 N6 N5 110.0(4)
C43 N6 B 129.5(4)
N5 N6 B 120.2(4)
C31 N3 N4 106.9(4)
C31 N3 W 132.5(3)
N4 N3 W 120.4(3)
C38 N2 N1 109.8(3)
C38 N2 B 129.3(4)
N1 N2 B 120.9(3)
N2 C38 C37 107.5(4)
N2 C38 C39 122.5(4)
C37 C38 C39 130.0(4)
N4 C33 C32 107.6(4)
N4 C33 C34 122.9(4)
C32 C33 C34 129.5(4)
N1 C36 C37 109.7(4)
N1 C36 C35 123.1(4)
C37 C36 C35 127.1(4)
C36 C37 C38 106.6(4)
N6 C43 C42 107.1(4)
N6 C43 C44 122.6(5)
C42 C43 C44 130.3(5)
N3 C31 C32 109.2(4)
N3 C31 C30 122.1(4)
C32 C31 C30 128.6(4)
C41 C42 C43 106.8(4)
N6 B N4 109.3(3)
N6 B N2 109.0(4)
N4 B N2 109.0(4)
C33 C32 C31 107.0(4)
C11 C12 C13 119.5(5)
C12 C11 C10 120.1(5)
O2 C3 W 176.8(4)

loop_
_geom_bond_atom_site_label_1
_geom_bond_atom_site_label_2
_geom_bond_distance
W C1 1.827(4)
W C2 1.989(5)
W C3 1.997(5)
W N5 2.204(4)
W N3 2.209(4)
W N1 2.287(4)
P C4 1.767(5)
P C1 1.790(4)
P C9 1.831(5)
Si C8 1.831(6)
Si C7 1.831(5)
Si C5 1.851(5)
Si C6 1.859(6)
C2 O1 1.145(5)
N1 C36 1.346(6)
N1 N2 1.376(5)
N5 C41 1.344(6)
N5 N6 1.377(5)
C4 C5 1.204(6)
C9 C10 1.373(6)
C9 C14 1.390(7)
O2 C3 1.137(6)
C14 C13 1.366(7)
C13 C12 1.379(8)
C10 C11 1.378(7)
N4 C33 1.354(6)
N4 N3 1.373(5)
N4 B 1.544(6)
C41 C42 1.377(7)
C41 C40 1.509(7)
N6 C43 1.353(6)
N6 B 1.529(6)
N3 C31 1.342(6)
N2 C38 1.345(5)
N2 B 1.546(6)
C38 C37 1.380(6)
C38 C39 1.493(6)
C33 C32 1.367(6)
C33 C34 1.489(7)
C35 C36 1.488(6)
C36 C37 1.377(7)
C43 C42 1.377(7)
C43 C44 1.484(7)
C31 C32 1.385(6)
C31 C30 1.492(7)
C12 C11 1.372(8)
